data_4346444
loop_
_publ_author_name
'Warzecha, Evan'
'Berto, Timothy C.'
'Berry, John F.'

_publ_section_title
;
 Axial Ligand Coordination to the C-H Amination Catalyst Rh2(esp)2: A
 Structural and Spectroscopic Study.
;
_journal_issue 17
_journal_name_full 'Inorganic chemistry'
_journal_page_first 8817
_journal_page_last 8824
_journal_paper_doi 10.1021/acs.inorgchem.5b01532
_journal_volume 54
_journal_year 2015
_chemical_formula_moiety '2(C23 H29 N O4 Rh)'
_chemical_formula_sum 'C46 H58 N2 O8 Rh2'
_chemical_formula_weight 972.76
_chemical_name_common 'Compound 4'
_space_group_crystal_system triclinic
_space_group_IT_number 2
_space_group_name_Hall '-P 1'
_space_group_name_H-M_alt 'P -1'
_atom_sites_solution_hydrogens geom
_atom_sites_solution_primary direct
_cell_angle_alpha 83.808(11)
_cell_angle_beta 85.788(9)
_cell_angle_gamma 77.087(9)
_cell_formula_units_Z 2
_cell_length_a 10.828(3)
_cell_length_b 11.342(3)
_cell_length_c 18.180(4)
_cell_measurement_reflns_used 9914
_cell_measurement_temperature 100.0
_cell_measurement_theta_max 27.41
_cell_measurement_theta_min 2.26
_cell_volume 2160.7(10)
_computing_cell_refinement 'SAINT v8.34A (Bruker, 2013)'
_computing_data_reduction 'SAINT v8.34A (Bruker, 2013)'
_computing_molecular_graphics 'Olex2 (Dolomanov et al., 2009)'
_computing_publication_material 'Olex2 (Dolomanov et al., 2009)'
_computing_structure_refinement 'ShelXL (Sheldrick, 2008)'
_computing_structure_solution 'ShelXS (Sheldrick, 2008)'
_diffrn_ambient_temperature 100.0
_diffrn_measured_fraction_theta_full 1.000
_diffrn_measured_fraction_theta_max 0.997
_diffrn_measurement_device_type Gromit
_diffrn_measurement_method '\f and \w scans'
_diffrn_radiation_type MoK\a
_diffrn_radiation_wavelength 0.71073
_diffrn_reflns_av_unetI/netI 0.0383
_diffrn_reflns_Laue_measured_fraction_full 1.000
_diffrn_reflns_Laue_measured_fraction_max 0.997
_diffrn_reflns_limit_h_max 14
_diffrn_reflns_limit_h_min -13
_diffrn_reflns_limit_k_max 14
_diffrn_reflns_limit_k_min -14
_diffrn_reflns_limit_l_max 23
_diffrn_reflns_limit_l_min 0
_diffrn_reflns_number 19328
_diffrn_reflns_point_group_measured_fraction_full 1.000
_diffrn_reflns_point_group_measured_fraction_max 0.997
_diffrn_reflns_theta_full 25.000
_diffrn_reflns_theta_max 27.484
_diffrn_reflns_theta_min 1.128
_diffrn_standards_number 0
_exptl_absorpt_coefficient_mu 0.819
_exptl_absorpt_correction_T_max 1
_exptl_absorpt_correction_T_min 0.336181
_exptl_absorpt_correction_type multi-scan
_exptl_absorpt_process_details
;
 TWINABS-2012/1 (Bruker,2012) was used for absorption correction.
 
For component 1:
 wR2(int) was 0.0778 before and 0.0552 after correction.
 The Ratio of minimum to maximum transmission not present.
 The \l/2 correction factor is Not present
 
For component 2:
 wR2(int) was 0.0771 before and 0.0542 after correction.
 The Ratio of minimum to maximum transmission is 0.83.
 The \l/2 correction factor is Not present

Final HKLF 4 output contains 83943 reflections, Rint = 0.0538
 (53218 with I > 3sig(I), Rint = 0.0484)
;
_exptl_crystal_colour 'greenish blue'
_exptl_crystal_colour_modifier greenish
_exptl_crystal_colour_primary blue
_exptl_crystal_density_diffrn 1.495
_exptl_crystal_description plank
_exptl_crystal_F_000 1004
_exptl_crystal_size_max 0.18
_exptl_crystal_size_mid 0.05
_exptl_crystal_size_min 0.04
_refine_diff_density_max 0.960
_refine_diff_density_min -1.127
_refine_diff_density_rms 0.089
_refine_ls_extinction_method none
_refine_ls_goodness_of_fit_ref 1.034
_refine_ls_hydrogen_treatment constr
_refine_ls_matrix_type full
_refine_ls_number_parameters 759
_refine_ls_number_reflns 19328
_refine_ls_number_restraints 580
_refine_ls_restrained_S_all 1.022
_refine_ls_R_factor_all 0.0430
_refine_ls_R_factor_gt 0.0357
_refine_ls_shift/su_max 0.002
_refine_ls_shift/su_mean 0.000
_refine_ls_structure_factor_coef Fsqd
_refine_ls_weighting_details 'w=1/[\s^2^(Fo^2^)+(0.0456P)^2^+1.8412P] where P=(Fo^2^+2Fc^2^)/3'
_refine_ls_weighting_scheme calc
_refine_ls_wR_factor_gt 0.0889
_refine_ls_wR_factor_ref 0.0930
_reflns_Friedel_coverage 0.000
_reflns_number_gt 16931
_reflns_number_total 19328
_reflns_threshold_expression 'I > 2\s(I)'
_cod_data_source_file ic5b01532_si_002.cif
_cod_data_source_block berry534
_cod_original_cell_volume 2160.7(9)
_cod_database_code 4346444
_shelx_space_group_comment
;
The symmetry employed for this shelxl refinement is uniquely defined
by the following loop, which should always be used as a source of
symmetry information in preference to the above space-group names.
They are only intended as comments.
;
_shelx_estimated_absorpt_t_max 0.968
_shelx_estimated_absorpt_t_min 0.867
_olex2_refinement_description
;
1. Fixed Uiso
 At 1.2 times of:
  All C(H) groups, All C(H,H) groups
 At 1.5 times of:
  All C(H,H,H) groups
2. Uiso/Uaniso restraints and constraints
C25 \\sim C26 \\sim C28 \\sim C25A \\sim C26A \\sim C28A \\sim C36 \\sim C35
\\sim C37 \\sim C38 \\sim C35A \\sim C37A \\sim C38A \\sim C30 \\sim C31 \\sim
C32 \\sim C33 \\sim C34 \\sim C29A \\sim C30A \\sim C31A \\sim C32A \\sim C33A
\\sim C34A \\sim C29: within 1.7A with sigma of 0.01 and sigma for terminal
atoms of 0.02
C14 \\sim C14A \\sim C13 \\sim C15 \\sim C12A \\sim C11A \\sim C15A \\sim C12
\\sim C10A \\sim C10 \\sim C9 \\sim C7A \\sim C7 \\sim C8A \\sim C8 \\sim C6A
\\sim C11 \\sim C6 \\sim C5A \\sim C4 \\sim C5 \\sim C4A \\sim C3 \\sim C3A:
within 1.7A with sigma of 0.01 and sigma for terminal atoms of 0.02
Uanis(C27A) = Uanis(C27)
Uanis(C28A) = Uanis(C28)
3. Same fragment restrains
{C3A, C4A, C5A, C6A, C7A, C8A, C9A, C10A, C11A, C12A, C14A, C15A}
as
{C3, C4, C5, C6, C7, C8, C9, C10, C11, C12, C14, C15}
{C25A, C26A, C27A, C28A, C29A, C30A, C31A, C32A, C33A, C34A, C35A, C37A, C38A}
as
{C25, C26, C27, C28, C29, C30, C31, C32, C33, C34, C35, C37, C38}
4. Others
 Sof(C3A)=Sof(H3AA)=Sof(H3AB)=Sof(H3AC)=Sof(C4A)=Sof(H4AA)=Sof(H4AB)=Sof(H4AC)=
 Sof(C5A)=Sof(H5AA)=Sof(H5AB)=Sof(C6A)=Sof(C7A)=Sof(H7A)=Sof(C8A)=Sof(H8A)=
 Sof(C9A)=Sof(H9A)=Sof(C10A)=Sof(C11A)=Sof(H11A)=Sof(C12A)=Sof(H12C)=Sof(H12D)=
 Sof(C14A)=Sof(H14D)=Sof(H14E)=Sof(H14F)=Sof(C15A)=Sof(H15D)=Sof(H15E)=
 Sof(H15F)=1-FVAR(1)
 Sof(C3)=Sof(H3A)=Sof(H3B)=Sof(H3C)=Sof(C4)=Sof(H4A)=Sof(H4B)=Sof(H4C)=Sof(C5)=
 Sof(H5A)=Sof(H5B)=Sof(C6)=Sof(C7)=Sof(H7)=Sof(C8)=Sof(H8)=Sof(C9)=Sof(H9)=
 Sof(C10)=Sof(C11)=Sof(H11)=Sof(C12)=Sof(H12A)=Sof(H12B)=Sof(C14)=Sof(H14A)=
 Sof(H14B)=Sof(H14C)=Sof(C15)=Sof(H15A)=Sof(H15B)=Sof(H15C)=FVAR(1)
 Sof(C25A)=Sof(C26A)=Sof(H26D)=Sof(H26E)=Sof(H26F)=Sof(C27A)=Sof(H27D)=
 Sof(H27E)=Sof(H27F)=Sof(C28A)=Sof(H28C)=Sof(H28D)=Sof(C29A)=Sof(C30A)=
 Sof(H30A)=Sof(C31A)=Sof(H31A)=Sof(C32A)=Sof(H32A)=Sof(C33A)=Sof(C34A)=
 Sof(H34A)=Sof(C35A)=Sof(H35C)=Sof(H35D)=Sof(C37A)=Sof(H37D)=Sof(H37E)=
 Sof(H37F)=Sof(C38A)=Sof(H38D)=Sof(H38E)=Sof(H38F)=1-FVAR(2)
 Sof(C25)=Sof(C26)=Sof(H26A)=Sof(H26B)=Sof(H26C)=Sof(C27)=Sof(H27A)=Sof(H27B)=
 Sof(H27C)=Sof(C28)=Sof(H28A)=Sof(H28B)=Sof(C29)=Sof(C30)=Sof(H30)=Sof(C31)=
 Sof(H31)=Sof(C32)=Sof(H32)=Sof(C33)=Sof(C34)=Sof(H34)=Sof(C35)=Sof(H35A)=
 Sof(H35B)=Sof(C37)=Sof(H37A)=Sof(H37B)=Sof(H37C)=Sof(C38)=Sof(H38A)=Sof(H38B)=
 Sof(H38C)=FVAR(2)
5.a Secondary CH2 refined with riding coordinates:
 C5(H5A,H5B), C12(H12A,H12B), C5A(H5AA,H5AB), C12A(H12C,H12D), C28(H28A,H28B),
 C35(H35A,H35B), C28A(H28C,H28D), C35A(H35C,H35D)
5.b Aromatic/amide H refined with riding coordinates:
 C19(H19), C20(H20), C21(H21), C7(H7), C8(H8), C9(H9), C11(H11), C7A(H7A),
 C8A(H8A), C9A(H9A), C11A(H11A), C42(H42), C43(H43), C44(H44), C30(H30),
 C31(H31), C32(H32), C34(H34), C30A(H30A), C31A(H31A), C32A(H32A), C34A(H34A)
5.c Idealised Me refined as rotating group:
 C17(H17A,H17B,H17C), C23(H23A,H23B,H23C), C3(H3A,H3B,H3C), C4(H4A,H4B,H4C),
 C14(H14A,H14B,H14C), C15(H15A,H15B,H15C), C3A(H3AA,H3AB,H3AC), C4A(H4AA,H4AB,
 H4AC), C14A(H14D,H14E,H14F), C15A(H15D,H15E,H15F), C40(H40A,H40B,H40C),
 C46(H46A,H46B,H46C), C26(H26A,H26B,H26C), C27(H27A,H27B,H27C), C37(H37A,H37B,
 H37C), C38(H38A,H38B,H38C), C26A(H26D,H26E,H26F), C27A(H27D,H27E,H27F),
 C37A(H37D,H37E,H37F), C38A(H38D,H38E,H38F)
;

loop_
_space_group_symop_operation_xyz
'x, y, z'
'-x, -y, -z'

loop_
_atom_site_label
_atom_site_type_symbol
_atom_site_fract_x
_atom_site_fract_y
_atom_site_fract_z
_atom_site_U_iso_or_equiv
_atom_site_adp_type
_atom_site_occupancy
_atom_site_site_symmetry_order
_atom_site_calc_flag
_atom_site_refinement_flags_posn
_atom_site_refinement_flags_occupancy
_atom_site_disorder_assembly
_atom_site_disorder_group
Rh1 Rh 0.44224(2) 0.45723(2) 0.55184(2) 0.01145(6) Uani 1 1 d . . . .
O1 O 0.30313(19) 0.61115(19) 0.54055(12) 0.0153(4) Uani 1 1 d . . . .
O2 O 0.4101(2) 0.69011(19) 0.44344(12) 0.0165(4) Uani 1 1 d . . . .
O3 O 0.5274(2) 0.54412(19) 0.61954(12) 0.0163(4) Uani 1 1 d . . . .
O4 O 0.6353(2) 0.62305(19) 0.52294(12) 0.0161(4) Uani 1 1 d . . . .
N1 N 0.3258(2) 0.3690(2) 0.65336(14) 0.0164(5) Uani 1 1 d . . . .
C1 C 0.3165(3) 0.6942(3) 0.48972(17) 0.0154(6) Uani 1 1 d . . . .
C2 C 0.2077(3) 0.8066(3) 0.48246(18) 0.0178(6) Uani 1 1 d . . . .
C13 C 0.6672(3) 0.6703(3) 0.64390(17) 0.0182(6) Uani 1 1 d . . . .
C16 C 0.6034(3) 0.6085(3) 0.59109(16) 0.0138(6) Uani 1 1 d . . . .
C17 C 0.5228(3) 0.3065(3) 0.72139(18) 0.0242(7) Uani 1 1 d . . . .
H17A H 0.5733 0.2558 0.6848 0.036 Uiso 1 1 calc GR . . .
H17B H 0.5475 0.2720 0.7713 0.036 Uiso 1 1 calc GR . . .
H17C H 0.5379 0.3890 0.7125 0.036 Uiso 1 1 calc GR . . .
C18 C 0.3847(3) 0.3105(3) 0.71453(17) 0.0188(6) Uani 1 1 d . . . .
C19 C 0.3216(3) 0.2534(4) 0.77160(19) 0.0306(8) Uani 1 1 d . . . .
H19 H 0.3658 0.2133 0.8136 0.037 Uiso 1 1 calc R . . .
C20 C 0.1951(4) 0.2546(4) 0.7677(2) 0.0422(11) Uani 1 1 d . . . .
H20 H 0.1510 0.2150 0.8064 0.051 Uiso 1 1 calc R . . .
C21 C 0.1343(3) 0.3146(4) 0.7063(2) 0.0311(8) Uani 1 1 d . . . .
H21 H 0.0467 0.3176 0.7022 0.037 Uiso 1 1 calc R . . .
C22 C 0.2008(3) 0.3709(3) 0.65026(17) 0.0197(6) Uani 1 1 d . . . .
C23 C 0.1309(3) 0.4370(4) 0.58436(19) 0.0277(8) Uani 1 1 d . . . .
H23A H 0.1281 0.5241 0.5832 0.042 Uiso 1 1 calc GR . . .
H23B H 0.0442 0.4236 0.5880 0.042 Uiso 1 1 calc GR . . .
H23C H 0.1747 0.4063 0.5389 0.042 Uiso 1 1 calc GR . . .
C3 C 0.0968(6) 0.7676(6) 0.4541(4) 0.0280(14) Uani 0.556(4) 1 d . P A 1
H3A H 0.1232 0.7297 0.4079 0.042 Uiso 0.556(4) 1 calc GR P A 1
H3B H 0.0275 0.8388 0.4449 0.042 Uiso 0.556(4) 1 calc GR P A 1
H3C H 0.0676 0.7091 0.4911 0.042 Uiso 0.556(4) 1 calc GR P A 1
C4 C 0.2462(6) 0.9079(6) 0.4270(4) 0.0261(14) Uani 0.556(4) 1 d . P A 1
H4A H 0.3219 0.9292 0.4435 0.039 Uiso 0.556(4) 1 calc GR P A 1
H4B H 0.1764 0.9799 0.4246 0.039 Uiso 0.556(4) 1 calc GR P A 1
H4C H 0.2647 0.8786 0.3777 0.039 Uiso 0.556(4) 1 calc GR P A 1
C5 C 0.1719(5) 0.8561(6) 0.5587(3) 0.0213(13) Uani 0.556(4) 1 d . P A 1
H5A H 0.0991 0.9263 0.5534 0.026 Uiso 0.556(4) 1 calc R P A 1
H5B H 0.1438 0.7924 0.5932 0.026 Uiso 0.556(4) 1 calc R P A 1
C6 C 0.2776(5) 0.8955(5) 0.5930(3) 0.0214(12) Uani 0.556(4) 1 d . P A 1
C7 C 0.290(2) 1.0140(16) 0.5855(19) 0.028(3) Uani 0.556(4) 1 d . P A 1
H7 H 0.2278 1.0749 0.5611 0.033 Uiso 0.556(4) 1 calc R P A 1
C8 C 0.3937(7) 1.0465(6) 0.6132(5) 0.0305(15) Uani 0.556(4) 1 d . P A 1
H8 H 0.4064 1.1271 0.6041 0.037 Uiso 0.556(4) 1 calc R P A 1
C9 C 0.4786(19) 0.9562(16) 0.6550(17) 0.024(4) Uani 0.556(4) 1 d . P A 1
H9 H 0.5429 0.9788 0.6797 0.028 Uiso 0.556(4) 1 calc R P A 1
C10 C 0.4708(5) 0.8383(5) 0.6609(3) 0.0220(12) Uani 0.556(4) 1 d . P A 1
C11 C 0.3667(5) 0.8088(5) 0.6326(3) 0.0193(12) Uani 0.556(4) 1 d . P A 1
H11 H 0.3561 0.7274 0.6406 0.023 Uiso 0.556(4) 1 calc R P A 1
C12 C 0.5705(6) 0.7385(6) 0.6980(3) 0.0227(13) Uani 0.556(4) 1 d . P A 1
H12A H 0.5277 0.6798 0.7282 0.027 Uiso 0.556(4) 1 calc R P A 1
H12B H 0.6157 0.7747 0.7321 0.027 Uiso 0.556(4) 1 calc R P A 1
C14 C 0.7616(6) 0.5663(6) 0.6877(4) 0.0261(14) Uani 0.556(4) 1 d . P A 1
H14A H 0.7146 0.5094 0.7149 0.039 Uiso 0.556(4) 1 calc GR P A 1
H14B H 0.8046 0.6012 0.7227 0.039 Uiso 0.556(4) 1 calc GR P A 1
H14C H 0.8246 0.5231 0.6529 0.039 Uiso 0.556(4) 1 calc GR P A 1
C15 C 0.7469(6) 0.7569(6) 0.6002(3) 0.0218(13) Uani 0.556(4) 1 d . P A 1
H15A H 0.8143 0.7095 0.5696 0.033 Uiso 0.556(4) 1 calc GR P A 1
H15B H 0.7848 0.7966 0.6353 0.033 Uiso 0.556(4) 1 calc GR P A 1
H15C H 0.6916 0.8187 0.5684 0.033 Uiso 0.556(4) 1 calc GR P A 1
C3A C 0.1360(7) 0.7902(7) 0.4151(5) 0.0225(16) Uani 0.444(4) 1 d . P A 2
H3AA H 0.1940 0.7846 0.3710 0.034 Uiso 0.444(4) 1 calc GR P A 2
H3AB H 0.0649 0.8600 0.4068 0.034 Uiso 0.444(4) 1 calc GR P A 2
H3AC H 0.1036 0.7156 0.4247 0.034 Uiso 0.444(4) 1 calc GR P A 2
C4A C 0.1140(7) 0.8089(7) 0.5515(4) 0.0210(15) Uani 0.444(4) 1 d . P A 2
H4AA H 0.0801 0.7350 0.5569 0.031 Uiso 0.444(4) 1 calc GR P A 2
H4AB H 0.0440 0.8803 0.5452 0.031 Uiso 0.444(4) 1 calc GR P A 2
H4AC H 0.1586 0.8128 0.5958 0.031 Uiso 0.444(4) 1 calc GR P A 2
C5A C 0.2624(6) 0.9186(6) 0.4698(4) 0.0174(15) Uani 0.444(4) 1 d . P A 2
H5AA H 0.1923 0.9906 0.4609 0.021 Uiso 0.444(4) 1 calc R P A 2
H5AB H 0.3194 0.9129 0.4246 0.021 Uiso 0.444(4) 1 calc R P A 2
C6A C 0.3358(6) 0.9374(6) 0.5339(4) 0.0174(14) Uani 0.444(4) 1 d . P A 2
C7A C 0.282(3) 1.0185(18) 0.584(2) 0.023(3) Uani 0.444(4) 1 d . P A 2
H7A H 0.1992 1.0666 0.5778 0.027 Uiso 0.444(4) 1 calc R P A 2
C8A C 0.3486(8) 1.0309(7) 0.6449(5) 0.0275(17) Uani 0.444(4) 1 d . P A 2
H8A H 0.3099 1.0831 0.6815 0.033 Uiso 0.444(4) 1 calc R P A 2
C9A C 0.475(2) 0.9639(17) 0.650(2) 0.031(6) Uani 0.444(4) 1 d . P A 2
H9A H 0.5233 0.9774 0.6887 0.037 Uiso 0.444(4) 1 calc R P A 2
C10A C 0.5279(6) 0.8812(6) 0.6027(4) 0.0178(14) Uani 0.444(4) 1 d . P A 2
C11A C 0.4604(6) 0.8731(6) 0.5420(4) 0.0170(14) Uani 0.444(4) 1 d . P A 2
H11A H 0.5003 0.8222 0.5050 0.020 Uiso 0.444(4) 1 calc R P A 2
C12A C 0.6600(6) 0.8030(6) 0.6121(4) 0.0175(14) Uani 0.444(4) 1 d . P A 2
H12C H 0.7048 0.8417 0.6450 0.021 Uiso 0.444(4) 1 calc R P A 2
H12D H 0.7066 0.8026 0.5631 0.021 Uiso 0.444(4) 1 calc R P A 2
C14A C 0.8012(7) 0.6007(7) 0.6490(5) 0.0236(16) Uani 0.444(4) 1 d . P A 2
H14D H 0.8022 0.5150 0.6644 0.035 Uiso 0.444(4) 1 calc GR P A 2
H14E H 0.8433 0.6337 0.6854 0.035 Uiso 0.444(4) 1 calc GR P A 2
H14F H 0.8462 0.6076 0.6004 0.035 Uiso 0.444(4) 1 calc GR P A 2
C15A C 0.5959(8) 0.6684(8) 0.7224(4) 0.0211(16) Uani 0.444(4) 1 d . P A 2
H15D H 0.5059 0.7065 0.7174 0.032 Uiso 0.444(4) 1 calc GR P A 2
H15E H 0.6332 0.7133 0.7548 0.032 Uiso 0.444(4) 1 calc GR P A 2
H15F H 0.6042 0.5842 0.7439 0.032 Uiso 0.444(4) 1 calc GR P A 2
Rh2 Rh 0.10145(2) 1.02220(2) 0.97842(2) 0.01358(7) Uani 1 1 d . . . .
O5 O 0.0681(2) 0.9840(2) 0.87635(12) 0.0178(5) Uani 1 1 d . . . .
O6 O -0.1207(2) 0.9409(2) 0.91519(12) 0.0194(5) Uani 1 1 d . . . .
O7 O 0.1829(2) 0.84708(19) 1.01307(12) 0.0177(4) Uani 1 1 d . . . .
O8 O -0.0062(2) 0.8044(2) 1.05225(13) 0.0189(5) Uani 1 1 d . . . .
N2 N 0.3058(2) 1.0526(3) 0.93347(14) 0.0189(5) Uani 1 1 d . . . .
C24 C -0.0332(3) 0.9522(3) 0.86607(18) 0.0195(6) Uani 1 1 d . . . .
C36 C 0.1792(3) 0.6454(3) 1.0657(2) 0.0250(7) Uani 1 1 d . . . .
C39 C 0.1137(3) 0.7762(3) 1.04198(17) 0.0179(6) Uani 1 1 d . . . .
C40 C 0.3416(3) 0.8727(3) 0.8624(2) 0.0263(7) Uani 1 1 d . . . .
H40A H 0.2888 0.8359 0.9002 0.039 Uiso 1 1 calc GR . . .
H40B H 0.4148 0.8106 0.8472 0.039 Uiso 1 1 calc GR . . .
H40C H 0.2916 0.9072 0.8194 0.039 Uiso 1 1 calc GR . . .
C41 C 0.3872(3) 0.9715(3) 0.89381(17) 0.0202(6) Uani 1 1 d . . . .
C42 C 0.5143(3) 0.9772(3) 0.87984(19) 0.0257(7) Uani 1 1 d . . . .
H42 H 0.5684 0.9201 0.8507 0.031 Uiso 1 1 calc R . . .
C43 C 0.5614(3) 1.0648(4) 0.90789(19) 0.0284(8) Uani 1 1 d . . . .
H43 H 0.6488 1.0669 0.9008 0.034 Uiso 1 1 calc R . . .
C44 C 0.4790(3) 1.1493(3) 0.94644(19) 0.0264(8) Uani 1 1 d . . . .
H44 H 0.5082 1.2125 0.9654 0.032 Uiso 1 1 calc R . . .
C45 C 0.3517(3) 1.1423(3) 0.95769(18) 0.0221(7) Uani 1 1 d . . . .
C46 C 0.2634(4) 1.2372(3) 0.9988(2) 0.0300(8) Uani 1 1 d . . . .
H46A H 0.1915 1.2758 0.9684 0.045 Uiso 1 1 calc GR . . .
H46B H 0.3086 1.2987 1.0095 0.045 Uiso 1 1 calc GR . . .
H46C H 0.2322 1.1993 1.0454 0.045 Uiso 1 1 calc GR . . .
C25 C -0.0531(6) 0.9291(5) 0.7861(4) 0.0224(12) Uani 0.830(4) 1 d . P B 1
C26 C -0.1826(6) 1.0030(6) 0.7628(5) 0.0296(14) Uani 0.830(4) 1 d . P B 1
H26A H -0.2491 0.9799 0.7972 0.044 Uiso 0.830(4) 1 calc GR P B 1
H26B H -0.1967 0.9868 0.7126 0.044 Uiso 0.830(4) 1 calc GR P B 1
H26C H -0.1852 1.0898 0.7638 0.044 Uiso 0.830(4) 1 calc GR P B 1
C27 C 0.0497(7) 0.9646(6) 0.7319(6) 0.0254(12) Uani 0.830(4) 1 d . P B 1
H27A H 0.0518 1.0497 0.7353 0.038 Uiso 0.830(4) 1 calc GR P B 1
H27B H 0.0310 0.9542 0.6813 0.038 Uiso 0.830(4) 1 calc GR P B 1
H27C H 0.1322 0.9127 0.7441 0.038 Uiso 0.830(4) 1 calc GR P B 1
C28 C -0.0523(5) 0.7919(5) 0.7859(3) 0.0295(11) Uani 0.830(4) 1 d . P B 1
H28A H -0.1314 0.7763 0.8121 0.035 Uiso 0.830(4) 1 calc R P B 1
H28B H -0.0537 0.7737 0.7340 0.035 Uiso 0.830(4) 1 calc R P B 1
C29 C 0.0583(6) 0.7055(6) 0.8210(3) 0.0312(12) Uani 0.830(4) 1 d . P B 1
C30 C 0.1702(6) 0.6563(5) 0.7808(3) 0.0358(14) Uani 0.830(4) 1 d . P B 1
H30 H 0.1783 0.6770 0.7289 0.043 Uiso 0.830(4) 1 calc R P B 1
C31 C 0.2679(6) 0.5783(5) 0.8165(3) 0.0412(13) Uani 0.830(4) 1 d . P B 1
H31 H 0.3431 0.5455 0.7886 0.049 Uiso 0.830(4) 1 calc R P B 1
C32 C 0.2599(5) 0.5461(4) 0.8921(3) 0.0380(12) Uani 0.830(4) 1 d . P B 1
H32 H 0.3289 0.4921 0.9156 0.046 Uiso 0.830(4) 1 calc R P B 1
C33 C 0.1490(4) 0.5936(4) 0.9338(3) 0.0284(10) Uani 0.830(4) 1 d . P B 1
C34 C 0.0507(5) 0.6722(4) 0.8972(3) 0.0264(9) Uani 0.830(4) 1 d . P B 1
H34 H -0.0247 0.7047 0.9250 0.032 Uiso 0.830(4) 1 calc R P B 1
C35 C 0.1330(4) 0.5624(4) 1.0168(3) 0.0288(10) Uani 0.830(4) 1 d . P B 1
H35A H 0.1797 0.4777 1.0291 0.035 Uiso 0.830(4) 1 calc R P B 1
H35B H 0.0420 0.5654 1.0297 0.035 Uiso 0.830(4) 1 calc R P B 1
C37 C 0.1329(4) 0.6137(4) 1.1466(3) 0.0323(10) Uani 0.830(4) 1 d . P B 1
H37A H 0.1561 0.6683 1.1789 0.048 Uiso 0.830(4) 1 calc GR P B 1
H37B H 0.1728 0.5295 1.1628 0.048 Uiso 0.830(4) 1 calc GR P B 1
H37C H 0.0405 0.6233 1.1492 0.048 Uiso 0.830(4) 1 calc GR P B 1
C38 C 0.3218(4) 0.6282(4) 1.0609(3) 0.0338(11) Uani 0.830(4) 1 d . P B 1
H38A H 0.3507 0.6473 1.0095 0.051 Uiso 0.830(4) 1 calc GR P B 1
H38B H 0.3604 0.5437 1.0773 0.051 Uiso 0.830(4) 1 calc GR P B 1
H38C H 0.3467 0.6824 1.0927 0.051 Uiso 0.830(4) 1 calc GR P B 1
C25A C -0.050(3) 0.899(2) 0.795(2) 0.025(4) Uani 0.170(4) 1 d . P B 2
C26A C -0.184(3) 0.958(2) 0.771(2) 0.024(6) Uani 0.170(4) 1 d . P B 2
H26D H -0.2464 0.9273 0.8058 0.036 Uiso 0.170(4) 1 calc GR P B 2
H26E H -0.1945 0.9387 0.7212 0.036 Uiso 0.170(4) 1 calc GR P B 2
H26F H -0.1984 1.0464 0.7720 0.036 Uiso 0.170(4) 1 calc GR P B 2
C27A C 0.046(4) 0.941(4) 0.738(3) 0.0254(12) Uani 0.170(4) 1 d . P B 2
H27D H 0.0286 1.0297 0.7327 0.038 Uiso 0.170(4) 1 calc GR P B 2
H27E H 0.0385 0.9108 0.6906 0.038 Uiso 0.170(4) 1 calc GR P B 2
H27F H 0.1314 0.9085 0.7555 0.038 Uiso 0.170(4) 1 calc GR P B 2
C28A C -0.0349(19) 0.759(2) 0.8037(15) 0.0295(11) Uani 0.170(4) 1 d . P B 2
H28C H -0.0989 0.7381 0.8418 0.035 Uiso 0.170(4) 1 calc R P B 2
H28D H -0.0545 0.7330 0.7563 0.035 Uiso 0.170(4) 1 calc R P B 2
C29A C 0.093(2) 0.685(3) 0.8249(9) 0.029(3) Uani 0.170(4) 1 d . P B 2
C30A C 0.182(2) 0.629(3) 0.7724(11) 0.033(4) Uani 0.170(4) 1 d . P B 2
H30A H 0.1588 0.6307 0.7227 0.040 Uiso 0.170(4) 1 calc R P B 2
C31A C 0.301(2) 0.570(3) 0.7928(10) 0.034(4) Uani 0.170(4) 1 d . P B 2
H31A H 0.3633 0.5403 0.7559 0.041 Uiso 0.170(4) 1 calc R P B 2
C32A C 0.3316(17) 0.5547(17) 0.8662(9) 0.030(3) Uani 0.170(4) 1 d . P B 2
H32A H 0.4136 0.5113 0.8798 0.035 Uiso 0.170(4) 1 calc R P B 2
C33A C 0.2416(15) 0.6032(18) 0.9208(7) 0.028(3) Uani 0.170(4) 1 d . P B 2
C34A C 0.1225(16) 0.6663(17) 0.8995(9) 0.023(3) Uani 0.170(4) 1 d . P B 2
H34A H 0.0600 0.6970 0.9362 0.028 Uiso 0.170(4) 1 calc R P B 2
C35A C 0.2840(16) 0.6004(18) 0.9989(7) 0.026(4) Uani 0.170(4) 1 d . P B 2
H35C H 0.3485 0.6506 0.9963 0.031 Uiso 0.170(4) 1 calc R P B 2
H35D H 0.3277 0.5158 1.0141 0.031 Uiso 0.170(4) 1 calc R P B 2
C37A C 0.2635(19) 0.6445(19) 1.1311(10) 0.029(4) Uani 0.170(4) 1 d . P B 2
H37D H 0.3181 0.7027 1.1182 0.043 Uiso 0.170(4) 1 calc GR P B 2
H37E H 0.3162 0.5629 1.1414 0.043 Uiso 0.170(4) 1 calc GR P B 2
H37F H 0.2095 0.6675 1.1752 0.043 Uiso 0.170(4) 1 calc GR P B 2
C38A C 0.0968(18) 0.5569(18) 1.0821(12) 0.029(4) Uani 0.170(4) 1 d . P B 2
H38D H 0.0467 0.5731 1.1285 0.044 Uiso 0.170(4) 1 calc GR P B 2
H38E H 0.1494 0.4744 1.0871 0.044 Uiso 0.170(4) 1 calc GR P B 2
H38F H 0.0395 0.5646 1.0417 0.044 Uiso 0.170(4) 1 calc GR P B 2

loop_
_atom_site_aniso_label
_atom_site_aniso_U_11
_atom_site_aniso_U_22
_atom_site_aniso_U_33
_atom_site_aniso_U_23
_atom_site_aniso_U_13
_atom_site_aniso_U_12
Rh1 0.01050(11) 0.01459(11) 0.00972(11) -0.00026(8) 0.00071(8) -0.00450(8)
O1 0.0132(10) 0.0168(10) 0.0159(10) -0.0002(8) 0.0015(8) -0.0043(8)
O2 0.0161(11) 0.0176(11) 0.0145(11) 0.0003(9) 0.0014(8) -0.0024(9)
O3 0.0181(11) 0.0191(11) 0.0132(10) -0.0003(8) -0.0006(8) -0.0079(9)
O4 0.0154(10) 0.0205(11) 0.0141(10) -0.0019(9) 0.0007(8) -0.0076(9)
N1 0.0155(12) 0.0178(12) 0.0161(12) -0.0008(10) 0.0029(10) -0.0058(10)
C1 0.0138(14) 0.0188(15) 0.0152(15) -0.0039(12) -0.0018(11) -0.0056(12)
C2 0.0156(15) 0.0173(15) 0.0192(16) 0.0002(12) -0.0002(12) -0.0021(12)
C13 0.0205(15) 0.0206(15) 0.0161(15) -0.0010(12) -0.0021(12) -0.0100(12)
C16 0.0119(13) 0.0153(14) 0.0142(14) -0.0011(11) -0.0029(11) -0.0020(11)
C17 0.0206(16) 0.0319(18) 0.0180(16) 0.0079(14) -0.0010(12) -0.0058(14)
C18 0.0228(16) 0.0197(15) 0.0130(14) 0.0005(12) 0.0019(12) -0.0051(12)
C19 0.0306(19) 0.043(2) 0.0173(17) 0.0122(15) -0.0004(14) -0.0128(17)
C20 0.033(2) 0.067(3) 0.027(2) 0.0212(19) 0.0027(16) -0.024(2)
C21 0.0212(17) 0.047(2) 0.0264(18) 0.0071(16) 0.0050(14) -0.0160(16)
C22 0.0184(15) 0.0211(16) 0.0202(16) -0.0026(13) 0.0039(12) -0.0065(12)
C23 0.0150(15) 0.042(2) 0.0260(18) 0.0065(16) -0.0004(13) -0.0110(15)
C3 0.020(3) 0.032(4) 0.033(4) -0.004(3) -0.004(3) -0.005(3)
C4 0.030(3) 0.022(3) 0.021(3) 0.002(3) 0.004(3) 0.002(3)
C5 0.018(3) 0.024(3) 0.020(3) -0.003(2) 0.003(2) -0.001(3)
C6 0.019(3) 0.022(3) 0.022(3) -0.007(2) 0.008(2) -0.005(2)
C7 0.027(5) 0.023(4) 0.031(4) -0.003(4) 0.004(4) -0.003(4)
C8 0.033(4) 0.021(3) 0.039(4) -0.009(3) 0.003(3) -0.008(3)
C9 0.025(6) 0.024(6) 0.022(6) -0.007(5) 0.000(5) -0.004(5)
C10 0.024(3) 0.027(3) 0.016(3) -0.006(2) 0.006(2) -0.008(2)
C11 0.021(3) 0.022(3) 0.016(3) -0.005(2) 0.007(2) -0.009(2)
C12 0.027(3) 0.031(3) 0.014(3) -0.002(3) -0.001(2) -0.016(3)
C14 0.029(3) 0.033(3) 0.020(3) 0.000(3) -0.009(3) -0.012(3)
C15 0.021(3) 0.030(3) 0.019(3) -0.005(2) 0.001(2) -0.015(3)
C3A 0.017(4) 0.023(4) 0.026(4) 0.004(3) -0.004(3) -0.004(3)
C4A 0.016(4) 0.020(4) 0.027(4) -0.001(3) 0.006(3) -0.004(3)
C5A 0.015(3) 0.015(3) 0.020(4) 0.003(3) 0.002(3) -0.002(3)
C6A 0.016(3) 0.012(3) 0.024(3) 0.001(2) 0.003(3) -0.006(2)
C7A 0.023(5) 0.017(5) 0.029(5) -0.006(4) 0.001(5) -0.005(4)
C8A 0.030(4) 0.021(3) 0.032(4) -0.008(3) 0.006(3) -0.007(3)
C9A 0.044(11) 0.027(9) 0.030(11) -0.008(8) 0.002(8) -0.027(8)
C10A 0.019(3) 0.016(3) 0.021(3) -0.001(3) 0.001(3) -0.010(3)
C11A 0.021(3) 0.012(3) 0.018(3) 0.000(3) 0.003(3) -0.006(3)
C12A 0.019(4) 0.020(3) 0.017(3) -0.003(3) -0.002(3) -0.010(3)
C14A 0.027(4) 0.022(4) 0.024(4) 0.000(3) -0.011(3) -0.009(3)
C15A 0.029(4) 0.024(4) 0.015(4) -0.005(3) 0.001(3) -0.015(3)
Rh2 0.01306(12) 0.01609(12) 0.01323(12) -0.00283(9) 0.00310(8) -0.00715(9)
O5 0.0171(11) 0.0245(11) 0.0141(11) -0.0045(9) 0.0031(8) -0.0094(9)
O6 0.0183(11) 0.0273(12) 0.0163(11) -0.0081(9) 0.0056(9) -0.0120(9)
O7 0.0161(11) 0.0182(11) 0.0194(11) -0.0011(9) 0.0032(8) -0.0068(9)
O8 0.0179(11) 0.0159(10) 0.0233(12) -0.0018(9) 0.0044(9) -0.0066(9)
N2 0.0188(13) 0.0259(14) 0.0133(12) 0.0006(10) 0.0006(10) -0.0094(11)
C24 0.0180(15) 0.0244(16) 0.0177(16) -0.0051(13) 0.0029(12) -0.0075(13)
C36 0.0212(16) 0.0201(16) 0.0332(19) 0.0027(14) 0.0024(14) -0.0068(13)
C39 0.0190(15) 0.0188(15) 0.0167(15) -0.0020(12) 0.0010(12) -0.0061(12)
C40 0.0204(17) 0.0324(19) 0.0268(18) -0.0087(15) 0.0082(13) -0.0075(14)
C41 0.0190(15) 0.0263(16) 0.0141(15) 0.0026(13) 0.0024(12) -0.0058(13)
C42 0.0174(16) 0.039(2) 0.0198(17) 0.0017(15) 0.0035(13) -0.0068(14)
C43 0.0190(16) 0.047(2) 0.0192(16) 0.0084(15) -0.0016(13) -0.0130(15)
C44 0.0282(18) 0.039(2) 0.0170(16) 0.0042(15) -0.0008(13) -0.0214(16)
C45 0.0246(17) 0.0304(18) 0.0139(15) 0.0040(13) 0.0004(12) -0.0146(14)
C46 0.0297(19) 0.0314(19) 0.036(2) -0.0100(16) 0.0074(15) -0.0207(16)
C25 0.022(2) 0.034(3) 0.016(3) -0.008(2) 0.0019(17) -0.014(2)
C26 0.021(2) 0.051(4) 0.020(3) -0.009(3) 0.0010(19) -0.011(3)
C27 0.0262(19) 0.038(4) 0.013(3) -0.003(3) 0.0053(15) -0.011(2)
C28 0.035(2) 0.037(3) 0.024(3) -0.013(2) 0.0051(18) -0.020(2)
C29 0.040(3) 0.027(3) 0.033(2) -0.0151(19) 0.009(2) -0.017(2)
C30 0.051(3) 0.023(3) 0.037(3) -0.015(2) 0.016(2) -0.014(2)
C31 0.046(3) 0.027(2) 0.049(3) -0.013(2) 0.023(2) -0.008(2)
C32 0.039(3) 0.020(2) 0.053(3) -0.010(2) 0.017(2) -0.005(2)
C33 0.030(2) 0.0161(19) 0.041(3) -0.0082(18) 0.0119(19) -0.0115(17)
C34 0.029(2) 0.0196(19) 0.034(2) -0.0112(17) 0.0089(19) -0.0125(18)
C35 0.027(2) 0.0168(19) 0.043(3) -0.0024(18) 0.0100(19) -0.0080(16)
C37 0.028(2) 0.029(2) 0.035(3) 0.0100(19) 0.0007(19) -0.0042(19)
C38 0.020(2) 0.024(2) 0.054(3) 0.008(2) 0.001(2) -0.0045(17)
C25A 0.021(7) 0.039(8) 0.017(7) -0.002(7) 0.009(6) -0.016(7)
C26A 0.024(10) 0.036(13) 0.015(10) -0.003(11) 0.001(8) -0.016(10)
C27A 0.0262(19) 0.038(4) 0.013(3) -0.003(3) 0.0053(15) -0.011(2)
C28A 0.035(2) 0.037(3) 0.024(3) -0.013(2) 0.0051(18) -0.020(2)
C29A 0.037(6) 0.025(6) 0.032(6) -0.013(5) 0.004(5) -0.017(5)
C30A 0.042(6) 0.026(7) 0.035(6) -0.017(6) 0.014(6) -0.014(6)
C31A 0.040(7) 0.025(6) 0.039(7) -0.011(7) 0.017(7) -0.012(6)
C32A 0.033(7) 0.019(6) 0.037(7) -0.010(6) 0.021(6) -0.011(6)
C33A 0.031(6) 0.020(6) 0.033(6) -0.006(5) 0.009(6) -0.007(6)
C34A 0.026(6) 0.020(5) 0.030(6) -0.014(5) 0.006(6) -0.014(5)
C35A 0.024(7) 0.020(7) 0.034(8) -0.003(6) -0.001(6) -0.004(6)
C37A 0.028(9) 0.026(9) 0.031(9) 0.011(8) -0.004(8) -0.009(8)
C38A 0.028(9) 0.020(8) 0.039(10) -0.003(8) 0.014(8) -0.007(7)

loop_
_atom_type_symbol
_atom_type_description
_atom_type_scat_dispersion_real
_atom_type_scat_dispersion_imag
_atom_type_scat_source
C C 0.0033 0.0016 'International Tables Vol C Tables 4.2.6.8 and 6.1.1.4'
H H 0.0000 0.0000 'International Tables Vol C Tables 4.2.6.8 and 6.1.1.4'
N N 0.0061 0.0033 'International Tables Vol C Tables 4.2.6.8 and 6.1.1.4'
O O 0.0106 0.0060 'International Tables Vol C Tables 4.2.6.8 and 6.1.1.4'
Rh Rh -1.1178 0.9187 'International Tables Vol C Tables 4.2.6.8 and 6.1.1.4'

loop_
_geom_angle_atom_site_label_1
_geom_angle_atom_site_label_2
_geom_angle_atom_site_label_3
_geom_angle
_geom_angle_site_symmetry_1
_geom_angle_site_symmetry_3
O1 Rh1 Rh1 88.01(6) . 2_666
O1 Rh1 O3 87.71(9) . .
O1 Rh1 O4 91.94(8) . 2_666
O1 Rh1 N1 92.30(9) . .
O2 Rh1 Rh1 87.32(6) 2_666 2_666
O2 Rh1 O1 175.31(8) 2_666 .
O2 Rh1 O3 91.68(9) 2_666 .
O2 Rh1 O4 88.30(9) 2_666 2_666
O2 Rh1 N1 92.38(9) 2_666 .
O3 Rh1 Rh1 87.92(6) . 2_666
O3 Rh1 N1 93.34(9) . .
O4 Rh1 Rh1 87.37(6) 2_666 2_666
O4 Rh1 O3 175.28(8) 2_666 .
O4 Rh1 N1 91.37(9) 2_666 .
N1 Rh1 Rh1 178.71(6) . 2_666
C1 O1 Rh1 119.14(19) . .
C1 O2 Rh1 120.0(2) . 2_666
C16 O3 Rh1 119.06(19) . .
C16 O4 Rh1 119.86(19) . 2_666
C18 N1 Rh1 121.1(2) . .
C22 N1 Rh1 121.5(2) . .
C22 N1 C18 117.3(3) . .
O1 C1 C2 117.0(3) . .
O2 C1 O1 125.5(3) . .
O2 C1 C2 117.5(3) . .
C1 C2 C4 111.0(3) . .
C1 C2 C5 109.7(3) . .
C1 C2 C3A 105.0(4) . .
C1 C2 C4A 110.7(4) . .
C3 C2 C1 107.2(3) . .
C3 C2 C4 109.4(4) . .
C3 C2 C5 110.5(4) . .
C5 C2 C4 109.0(4) . .
C3A C2 C4A 107.6(5) . .
C5A C2 C1 109.0(3) . .
C5A C2 C3A 111.7(5) . .
C5A C2 C4A 112.6(5) . .
C16 C13 C14 106.2(3) . .
C16 C13 C15 111.3(3) . .
C16 C13 C12A 108.3(3) . .
C16 C13 C15A 109.9(3) . .
C12 C13 C16 111.4(3) . .
C12 C13 C14 109.4(4) . .
C12 C13 C15 110.8(4) . .
C14 C13 C15 107.5(4) . .
C12A C13 C15A 109.3(4) . .
C14A C13 C16 107.1(4) . .
C14A C13 C12A 111.7(4) . .
C14A C13 C15A 110.4(5) . .
O3 C16 C13 117.4(3) . .
O4 C16 O3 125.8(3) . .
O4 C16 C13 116.7(3) . .
H17A C17 H17B 109.5 . .
H17A C17 H17C 109.5 . .
H17B C17 H17C 109.5 . .
C18 C17 H17A 109.5 . .
C18 C17 H17B 109.5 . .
C18 C17 H17C 109.5 . .
N1 C18 C17 119.7(3) . .
N1 C18 C19 122.1(3) . .
C19 C18 C17 118.2(3) . .
C18 C19 H19 119.9 . .
C20 C19 C18 120.2(3) . .
C20 C19 H19 119.9 . .
C19 C20 H20 121.0 . .
C19 C20 C21 118.0(3) . .
C21 C20 H20 121.0 . .
C20 C21 H21 120.0 . .
C20 C21 C22 120.0(3) . .
C22 C21 H21 120.0 . .
N1 C22 C21 122.2(3) . .
N1 C22 C23 119.3(3) . .
C21 C22 C23 118.5(3) . .
C22 C23 H23A 109.5 . .
C22 C23 H23B 109.5 . .
C22 C23 H23C 109.5 . .
H23A C23 H23B 109.5 . .
H23A C23 H23C 109.5 . .
H23B C23 H23C 109.5 . .
C2 C3 H3A 109.5 . .
C2 C3 H3B 109.5 . .
C2 C3 H3C 109.5 . .
H3A C3 H3B 109.5 . .
H3A C3 H3C 109.5 . .
H3B C3 H3C 109.5 . .
C2 C4 H4A 109.5 . .
C2 C4 H4B 109.5 . .
C2 C4 H4C 109.5 . .
H4A C4 H4B 109.5 . .
H4A C4 H4C 109.5 . .
H4B C4 H4C 109.5 . .
C2 C5 H5A 108.6 . .
C2 C5 H5B 108.6 . .
H5A C5 H5B 107.5 . .
C6 C5 C2 114.8(4) . .
C6 C5 H5A 108.6 . .
C6 C5 H5B 108.6 . .
C7 C6 C5 122.3(6) . .
C7 C6 C11 118.4(6) . .
C11 C6 C5 119.3(5) . .
C6 C7 H7 119.4 . .
C6 C7 C8 121.2(10) . .
C8 C7 H7 119.4 . .
C7 C8 H8 121.0 . .
C7 C8 C9 118.0(14) . .
C9 C8 H8 121.0 . .
C8 C9 H9 119.2 . .
C10 C9 C8 121.7(8) . .
C10 C9 H9 119.2 . .
C9 C10 C11 118.4(6) . .
C9 C10 C12 122.1(6) . .
C11 C10 C12 119.5(5) . .
C6 C11 H11 119.1 . .
C10 C11 C6 121.8(5) . .
C10 C11 H11 119.1 . .
C13 C12 H12A 108.8 . .
C13 C12 H12B 108.8 . .
C10 C12 C13 113.7(5) . .
C10 C12 H12A 108.8 . .
C10 C12 H12B 108.8 . .
H12A C12 H12B 107.7 . .
C13 C14 H14A 109.5 . .
C13 C14 H14B 109.5 . .
C13 C14 H14C 109.5 . .
H14A C14 H14B 109.5 . .
H14A C14 H14C 109.5 . .
H14B C14 H14C 109.5 . .
C13 C15 H15A 109.5 . .
C13 C15 H15B 109.5 . .
C13 C15 H15C 109.5 . .
H15A C15 H15B 109.5 . .
H15A C15 H15C 109.5 . .
H15B C15 H15C 109.5 . .
C2 C3A H3AA 109.5 . .
C2 C3A H3AB 109.5 . .
C2 C3A H3AC 109.5 . .
H3AA C3A H3AB 109.5 . .
H3AA C3A H3AC 109.5 . .
H3AB C3A H3AC 109.5 . .
C2 C4A H4AA 109.5 . .
C2 C4A H4AB 109.5 . .
C2 C4A H4AC 109.5 . .
H4AA C4A H4AB 109.5 . .
H4AA C4A H4AC 109.5 . .
H4AB C4A H4AC 109.5 . .
C2 C5A H5AA 108.8 . .
C2 C5A H5AB 108.8 . .
C2 C5A C6A 113.7(5) . .
H5AA C5A H5AB 107.7 . .
C6A C5A H5AA 108.8 . .
C6A C5A H5AB 108.8 . .
C7A C6A C5A 121.2(6) . .
C7A C6A C11A 118.7(6) . .
C11A C6A C5A 120.1(6) . .
C6A C7A H7A 119.7 . .
C6A C7A C8A 120.6(11) . .
C8A C7A H7A 119.7 . .
C7A C8A H8A 120.9 . .
C7A C8A C9A 118.3(15) . .
C9A C8A H8A 120.9 . .
C8A C9A H9A 119.0 . .
C10A C9A C8A 122.0(9) . .
C10A C9A H9A 119.0 . .
C9A C10A C11A 118.0(7) . .
C9A C10A C12A 121.8(6) . .
C11A C10A C12A 120.1(6) . .
C6A C11A H11A 119.1 . .
C10A C11A C6A 121.8(6) . .
C10A C11A H11A 119.1 . .
C13 C12A H12C 108.3 . .
C13 C12A H12D 108.3 . .
C10A C12A C13 116.1(5) . .
C10A C12A H12C 108.3 . .
C10A C12A H12D 108.3 . .
H12C C12A H12D 107.4 . .
C13 C14A H14D 109.5 . .
C13 C14A H14E 109.5 . .
C13 C14A H14F 109.5 . .
H14D C14A H14E 109.5 . .
H14D C14A H14F 109.5 . .
H14E C14A H14F 109.5 . .
C13 C15A H15D 109.5 . .
C13 C15A H15E 109.5 . .
C13 C15A H15F 109.5 . .
H15D C15A H15E 109.5 . .
H15D C15A H15F 109.5 . .
H15E C15A H15F 109.5 . .
O5 Rh2 Rh2 88.21(6) . 2_577
O5 Rh2 O6 175.33(8) . 2_577
O5 Rh2 O7 94.45(9) . .
O5 Rh2 O8 86.07(9) . 2_577
O5 Rh2 N2 89.82(9) . .
O6 Rh2 Rh2 87.14(6) 2_577 2_577
O6 Rh2 N2 94.84(9) 2_577 .
O7 Rh2 Rh2 87.90(6) . 2_577
O7 Rh2 O6 85.77(9) . 2_577
O7 Rh2 O8 175.35(8) . 2_577
O7 Rh2 N2 89.00(9) . .
O8 Rh2 Rh2 87.49(6) 2_577 2_577
O8 Rh2 O6 93.34(9) 2_577 2_577
O8 Rh2 N2 95.63(9) 2_577 .
N2 Rh2 Rh2 176.19(7) . 2_577
C24 O5 Rh2 119.8(2) . .
C24 O6 Rh2 119.1(2) . 2_577
C39 O7 Rh2 119.6(2) . .
C39 O8 Rh2 119.5(2) . 2_577
C41 N2 Rh2 122.2(2) . .
C41 N2 C45 117.2(3) . .
C45 N2 Rh2 119.7(2) . .
O5 C24 O6 125.7(3) . .
O5 C24 C25 116.4(3) . .
O5 C24 C25A 121.2(11) . .
O6 C24 C25 117.9(3) . .
O6 C24 C25A 112.1(11) . .
C39 C36 C35 107.6(3) . .
C39 C36 C37 108.0(3) . .
C39 C36 C35A 106.8(7) . .
C39 C36 C37A 109.0(8) . .
C35 C36 C37 107.2(3) . .
C38 C36 C39 111.8(3) . .
C38 C36 C35 112.3(3) . .
C38 C36 C37 109.8(3) . .
C37A C36 C35A 102.6(9) . .
C38A C36 C39 116.7(9) . .
C38A C36 C35A 109.1(10) . .
C38A C36 C37A 111.4(11) . .
O7 C39 O8 125.5(3) . .
O7 C39 C36 117.5(3) . .
O8 C39 C36 117.0(3) . .
H40A C40 H40B 109.5 . .
H40A C40 H40C 109.5 . .
H40B C40 H40C 109.5 . .
C41 C40 H40A 109.5 . .
C41 C40 H40B 109.5 . .
C41 C40 H40C 109.5 . .
N2 C41 C40 120.2(3) . .
N2 C41 C42 121.9(3) . .
C42 C41 C40 117.9(3) . .
C41 C42 H42 119.8 . .
C43 C42 C41 120.4(3) . .
C43 C42 H42 119.8 . .
C42 C43 H43 121.0 . .
C44 C43 C42 118.1(3) . .
C44 C43 H43 121.0 . .
C43 C44 H44 120.1 . .
C43 C44 C45 119.7(3) . .
C45 C44 H44 120.1 . .
N2 C45 C44 122.6(3) . .
N2 C45 C46 118.9(3) . .
C44 C45 C46 118.5(3) . .
C45 C46 H46A 109.5 . .
C45 C46 H46B 109.5 . .
C45 C46 H46C 109.5 . .
H46A C46 H46B 109.5 . .
H46A C46 H46C 109.5 . .
H46B C46 H46C 109.5 . .
C24 C25 C28 107.6(4) . .
C26 C25 C24 109.2(5) . .
C26 C25 C28 108.5(4) . .
C27 C25 C24 111.6(6) . .
C27 C25 C26 109.2(5) . .
C27 C25 C28 110.7(4) . .
C25 C26 H26A 109.5 . .
C25 C26 H26B 109.5 . .
C25 C26 H26C 109.5 . .
H26A C26 H26B 109.5 . .
H26A C26 H26C 109.5 . .
H26B C26 H26C 109.5 . .
C25 C27 H27A 109.5 . .
C25 C27 H27B 109.5 . .
C25 C27 H27C 109.5 . .
H27A C27 H27B 109.5 . .
H27A C27 H27C 109.5 . .
H27B C27 H27C 109.5 . .
C25 C28 H28A 108.4 . .
C25 C28 H28B 108.4 . .
H28A C28 H28B 107.5 . .
C29 C28 C25 115.6(4) . .
C29 C28 H28A 108.4 . .
C29 C28 H28B 108.4 . .
C30 C29 C28 123.0(5) . .
C34 C29 C28 119.0(4) . .
C34 C29 C30 117.9(5) . .
C29 C30 H30 120.0 . .
C31 C30 C29 120.0(5) . .
C31 C30 H30 120.0 . .
C30 C31 H31 119.1 . .
C30 C31 C32 121.7(5) . .
C32 C31 H31 119.1 . .
C31 C32 H32 120.2 . .
C31 C32 C33 119.6(5) . .
C33 C32 H32 120.2 . .
C32 C33 C35 122.7(4) . .
C34 C33 C32 118.2(5) . .
C34 C33 C35 119.1(4) . .
C29 C34 H34 118.7 . .
C33 C34 C29 122.5(4) . .
C33 C34 H34 118.7 . .
C36 C35 H35A 108.4 . .
C36 C35 H35B 108.4 . .
C33 C35 C36 115.5(3) . .
C33 C35 H35A 108.4 . .
C33 C35 H35B 108.4 . .
H35A C35 H35B 107.5 . .
C36 C37 H37A 109.5 . .
C36 C37 H37B 109.5 . .
C36 C37 H37C 109.5 . .
H37A C37 H37B 109.5 . .
H37A C37 H37C 109.5 . .
H37B C37 H37C 109.5 . .
C36 C38 H38A 109.5 . .
C36 C38 H38B 109.5 . .
C36 C38 H38C 109.5 . .
H38A C38 H38B 109.5 . .
H38A C38 H38C 109.5 . .
H38B C38 H38C 109.5 . .
C24 C25A C28A 114(2) . .
C26A C25A C24 107(2) . .
C26A C25A C28A 109.2(14) . .
C27A C25A C24 105(3) . .
C27A C25A C26A 109.3(16) . .
C27A C25A C28A 112.7(16) . .
C25A C26A H26D 109.5 . .
C25A C26A H26E 109.5 . .
C25A C26A H26F 109.5 . .
H26D C26A H26E 109.5 . .
H26D C26A H26F 109.5 . .
H26E C26A H26F 109.5 . .
C25A C27A H27D 109.5 . .
C25A C27A H27E 109.5 . .
C25A C27A H27F 109.5 . .
H27D C27A H27E 109.5 . .
H27D C27A H27F 109.5 . .
H27E C27A H27F 109.5 . .
C25A C28A H28C 108.2 . .
C25A C28A H28D 108.2 . .
H28C C28A H28D 107.3 . .
C29A C28A C25A 116.4(16) . .
C29A C28A H28C 108.2 . .
C29A C28A H28D 108.2 . .
C30A C29A C28A 121.7(14) . .
C34A C29A C28A 119.5(14) . .
C34A C29A C30A 118.7(13) . .
C29A C30A H30A 120.0 . .
C31A C30A C29A 119.9(15) . .
C31A C30A H30A 120.0 . .
C30A C31A H31A 119.5 . .
C30A C31A C32A 121.0(15) . .
C32A C31A H31A 119.5 . .
C31A C32A H32A 120.0 . .
C31A C32A C33A 120.0(13) . .
C33A C32A H32A 120.0 . .
C32A C33A C35A 118.5(12) . .
C34A C33A C32A 118.8(12) . .
C34A C33A C35A 122.0(12) . .
C29A C34A H34A 119.5 . .
C33A C34A C29A 121.1(13) . .
C33A C34A H34A 119.5 . .
C36 C35A H35C 107.3 . .
C36 C35A H35D 107.3 . .
C33A C35A C36 119.9(11) . .
C33A C35A H35C 107.3 . .
C33A C35A H35D 107.3 . .
H35C C35A H35D 106.9 . .
C36 C37A H37D 109.5 . .
C36 C37A H37E 109.5 . .
C36 C37A H37F 109.5 . .
H37D C37A H37E 109.5 . .
H37D C37A H37F 109.5 . .
H37E C37A H37F 109.5 . .
C36 C38A H38D 109.5 . .
C36 C38A H38E 109.5 . .
C36 C38A H38F 109.5 . .
H38D C38A H38E 109.5 . .
H38D C38A H38F 109.5 . .
H38E C38A H38F 109.5 . .

loop_
_geom_bond_atom_site_label_1
_geom_bond_atom_site_label_2
_geom_bond_distance
_geom_bond_site_symmetry_2
Rh1 Rh1 2.4206(6) 2_666
Rh1 O1 2.037(2) .
Rh1 O2 2.037(2) 2_666
Rh1 O3 2.042(2) .
Rh1 O4 2.039(2) 2_666
Rh1 N1 2.413(2) .
O1 C1 1.271(4) .
O2 Rh1 2.037(2) 2_666
O2 C1 1.265(4) .
O3 C16 1.266(4) .
O4 Rh1 2.039(2) 2_666
O4 C16 1.265(4) .
N1 C18 1.356(4) .
N1 C22 1.353(4) .
C1 C2 1.531(4) .
C2 C3 1.510(7) .
C2 C4 1.554(7) .
C2 C5 1.542(6) .
C2 C3A 1.546(8) .
C2 C4A 1.554(7) .
C2 C5A 1.507(7) .
C13 C16 1.532(4) .
C13 C12 1.521(7) .
C13 C14 1.565(7) .
C13 C15 1.565(6) .
C13 C12A 1.540(7) .
C13 C14A 1.493(8) .
C13 C15A 1.572(8) .
C17 H17A 0.9800 .
C17 H17B 0.9800 .
C17 H17C 0.9800 .
C17 C18 1.501(4) .
C18 C19 1.382(5) .
C19 H19 0.9500 .
C19 C20 1.373(5) .
C20 H20 0.9500 .
C20 C21 1.375(5) .
C21 H21 0.9500 .
C21 C22 1.386(4) .
C22 C23 1.502(5) .
C23 H23A 0.9800 .
C23 H23B 0.9800 .
C23 H23C 0.9800 .
C3 H3A 0.9800 .
C3 H3B 0.9800 .
C3 H3C 0.9800 .
C4 H4A 0.9800 .
C4 H4B 0.9800 .
C4 H4C 0.9800 .
C5 H5A 0.9900 .
C5 H5B 0.9900 .
C5 C6 1.514(7) .
C6 C7 1.37(2) .
C6 C11 1.394(7) .
C7 H7 0.9500 .
C7 C8 1.394(14) .
C8 H8 0.9500 .
C8 C9 1.410(15) .
C9 H9 0.9500 .
C9 C10 1.35(2) .
C10 C11 1.391(7) .
C10 C12 1.516(7) .
C11 H11 0.9500 .
C12 H12A 0.9900 .
C12 H12B 0.9900 .
C14 H14A 0.9800 .
C14 H14B 0.9800 .
C14 H14C 0.9800 .
C15 H15A 0.9800 .
C15 H15B 0.9800 .
C15 H15C 0.9800 .
C3A H3AA 0.9800 .
C3A H3AB 0.9800 .
C3A H3AC 0.9800 .
C4A H4AA 0.9800 .
C4A H4AB 0.9800 .
C4A H4AC 0.9800 .
C5A H5AA 0.9900 .
C5A H5AB 0.9900 .
C5A C6A 1.517(8) .
C6A C7A 1.37(2) .
C6A C11A 1.393(7) .
C7A H7A 0.9500 .
C7A C8A 1.394(15) .
C8A H8A 0.9500 .
C8A C9A 1.409(15) .
C9A H9A 0.9500 .
C9A C10A 1.35(2) .
C10A C11A 1.390(7) .
C10A C12A 1.516(8) .
C11A H11A 0.9500 .
C12A H12C 0.9900 .
C12A H12D 0.9900 .
C14A H14D 0.9800 .
C14A H14E 0.9800 .
C14A H14F 0.9800 .
C15A H15D 0.9800 .
C15A H15E 0.9800 .
C15A H15F 0.9800 .
Rh2 Rh2 2.4189(6) 2_577
Rh2 O5 2.026(2) .
Rh2 O6 2.057(2) 2_577
Rh2 O7 2.037(2) .
Rh2 O8 2.045(2) 2_577
Rh2 N2 2.386(3) .
O5 C24 1.261(4) .
O6 Rh2 2.057(2) 2_577
O6 C24 1.272(4) .
O7 C39 1.266(4) .
O8 Rh2 2.045(2) 2_577
O8 C39 1.271(4) .
N2 C41 1.353(4) .
N2 C45 1.353(4) .
C24 C25 1.544(7) .
C24 C25A 1.53(3) .
C36 C39 1.525(5) .
C36 C35 1.544(6) .
C36 C37 1.550(6) .
C36 C38 1.509(5) .
C36 C35A 1.642(16) .
C36 C37A 1.550(18) .
C36 C38A 1.480(17) .
C40 H40A 0.9800 .
C40 H40B 0.9800 .
C40 H40C 0.9800 .
C40 C41 1.500(5) .
C41 C42 1.395(5) .
C42 H42 0.9500 .
C42 C43 1.372(5) .
C43 H43 0.9500 .
C43 C44 1.370(5) .
C44 H44 0.9500 .
C44 C45 1.397(5) .
C45 C46 1.497(5) .
C46 H46A 0.9800 .
C46 H46B 0.9800 .
C46 H46C 0.9800 .
C25 C26 1.528(6) .
C25 C27 1.524(6) .
C25 C28 1.555(7) .
C26 H26A 0.9800 .
C26 H26B 0.9800 .
C26 H26C 0.9800 .
C27 H27A 0.9800 .
C27 H27B 0.9800 .
C27 H27C 0.9800 .
C28 H28A 0.9900 .
C28 H28B 0.9900 .
C28 C29 1.501(7) .
C29 C30 1.404(7) .
C29 C34 1.397(6) .
C30 H30 0.9500 .
C30 C31 1.372(7) .
C31 H31 0.9500 .
C31 C32 1.385(8) .
C32 H32 0.9500 .
C32 C33 1.404(6) .
C33 C34 1.387(7) .
C33 C35 1.519(7) .
C34 H34 0.9500 .
C35 H35A 0.9900 .
C35 H35B 0.9900 .
C37 H37A 0.9800 .
C37 H37B 0.9800 .
C37 H37C 0.9800 .
C38 H38A 0.9800 .
C38 H38B 0.9800 .
C38 H38C 0.9800 .
C25A C26A 1.527(9) .
C25A C27A 1.523(8) .
C25A C28A 1.554(9) .
C26A H26D 0.9800 .
C26A H26E 0.9800 .
C26A H26F 0.9800 .
C27A H27D 0.9800 .
C27A H27E 0.9800 .
C27A H27F 0.9800 .
C28A H28C 0.9900 .
C28A H28D 0.9900 .
C28A C29A 1.500(10) .
C29A C30A 1.403(10) .
C29A C34A 1.398(9) .
C30A H30A 0.9500 .
C30A C31A 1.371(10) .
C31A H31A 0.9500 .
C31A C32A 1.383(10) .
C32A H32A 0.9500 .
C32A C33A 1.404(9) .
C33A C34A 1.388(10) .
C33A C35A 1.519(9) .
C34A H34A 0.9500 .
C35A H35C 0.9900 .
C35A H35D 0.9900 .
C37A H37D 0.9800 .
C37A H37E 0.9800 .
C37A H37F 0.9800 .
C38A H38D 0.9800 .
C38A H38E 0.9800 .
C38A H38F 0.9800 .

loop_
_geom_torsion_atom_site_label_1
_geom_torsion_atom_site_label_2
_geom_torsion_atom_site_label_3
_geom_torsion_atom_site_label_4
_geom_torsion
_geom_torsion_site_symmetry_1
Rh1 O1 C1 O2 0.8(4) .
Rh1 O1 C1 C2 178.54(19) .
Rh1 O2 C1 O1 -1.4(4) 2_666
Rh1 O2 C1 C2 -179.09(19) 2_666
Rh1 O3 C16 O4 -1.7(4) .
Rh1 O3 C16 C13 -178.92(19) .
Rh1 O4 C16 O3 1.9(4) 2_666
Rh1 O4 C16 C13 179.18(19) 2_666
Rh1 N1 C18 C17 3.6(4) .
Rh1 N1 C18 C19 -176.4(3) .
Rh1 N1 C22 C21 176.2(3) .
Rh1 N1 C22 C23 -4.3(4) .
O1 C1 C2 C3 -69.5(4) .
O1 C1 C2 C4 171.0(4) .
O1 C1 C2 C5 50.5(4) .
O1 C1 C2 C3A -102.9(4) .
O1 C1 C2 C4A 12.9(5) .
O1 C1 C2 C5A 137.3(4) .
O2 C1 C2 C3 108.4(4) .
O2 C1 C2 C4 -11.1(5) .
O2 C1 C2 C5 -131.6(4) .
O2 C1 C2 C3A 75.1(5) .
O2 C1 C2 C4A -169.1(4) .
O2 C1 C2 C5A -44.8(5) .
N1 C18 C19 C20 0.0(6) .
C1 C2 C5 C6 60.8(5) .
C1 C2 C5A C6A -63.3(6) .
C2 C5 C6 C7 95.3(19) .
C2 C5 C6 C11 -83.7(6) .
C2 C5A C6A C7A -100(2) .
C2 C5A C6A C11A 80.4(8) .
C16 C13 C12 C10 -60.4(5) .
C16 C13 C12A C10A 60.7(6) .
C17 C18 C19 C20 -179.9(4) .
C18 N1 C22 C21 -0.8(5) .
C18 N1 C22 C23 178.7(3) .
C18 C19 C20 C21 -0.6(7) .
C19 C20 C21 C22 0.5(7) .
C20 C21 C22 N1 0.2(6) .
C20 C21 C22 C23 -179.3(4) .
C22 N1 C18 C17 -179.4(3) .
C22 N1 C18 C19 0.7(5) .
C3 C2 C5 C6 178.8(5) .
C3 C2 C5A C6A 154.4(6) .
C4 C2 C5 C6 -60.9(6) .
C4 C2 C5A C6A -162.6(10) .
C5 C2 C5A C6A 44.5(5) .
C5 C6 C7 C8 -175.4(18) .
C5 C6 C11 C10 175.4(5) .
C6 C7 C8 C9 -6(4) .
C7 C6 C11 C10 -3.6(19) .
C7 C8 C9 C10 8(4) .
C8 C9 C10 C11 -8(3) .
C8 C9 C10 C12 172.6(16) .
C9 C10 C11 C6 5.9(17) .
C9 C10 C12 C13 -99.1(17) .
C11 C6 C7 C8 4(4) .
C11 C10 C12 C13 81.8(7) .
C12 C13 C16 O3 -50.0(4) .
C12 C13 C16 O4 132.6(4) .
C12 C13 C12A C10A -48.3(5) .
C12 C10 C11 C6 -174.9(5) .
C14 C13 C16 O3 69.2(4) .
C14 C13 C16 O4 -108.3(4) .
C14 C13 C12 C10 -177.5(5) .
C14 C13 C12A C10A -154.9(6) .
C15 C13 C16 O3 -174.2(3) .
C15 C13 C16 O4 8.4(4) .
C15 C13 C12 C10 64.1(6) .
C15 C13 C12A C10A 161.9(9) .
C3A C2 C5 C6 -158.1(6) .
C3A C2 C5A C6A -178.9(5) .
C4A C2 C5 C6 159.0(9) .
C4A C2 C5A C6A 59.9(7) .
C5A C2 C5 C6 -46.2(5) .
C5A C6A C7A C8A 177(2) .
C5A C6A C11A C10A -175.4(6) .
C6A C7A C8A C9A 4(5) .
C7A C6A C11A C10A 5(2) .
C7A C8A C9A C10A -6(5) .
C8A C9A C10A C11A 7(4) .
C8A C9A C10A C12A -176(2) .
C9A C10A C11A C6A -7(2) .
C9A C10A C12A C13 103(2) .
C11A C6A C7A C8A -4(5) .
C11A C10A C12A C13 -79.7(8) .
C12A C13 C16 O3 -134.6(4) .
C12A C13 C16 O4 47.9(4) .
C12A C13 C12 C10 45.1(5) .
C12A C10A C11A C6A 175.7(6) .
C14A C13 C16 O3 104.7(5) .
C14A C13 C16 O4 -72.8(5) .
C14A C13 C12 C10 154.4(6) .
C14A C13 C12A C10A 178.5(5) .
C15A C13 C16 O3 -15.3(5) .
C15A C13 C16 O4 167.2(4) .
C15A C13 C12 C10 -154.1(9) .
C15A C13 C12A C10A -59.1(6) .
Rh2 O5 C24 O6 -0.1(5) .
Rh2 O5 C24 C25 178.0(3) .
Rh2 O5 C24 C25A -167.7(10) .
Rh2 O6 C24 O5 0.6(5) 2_577
Rh2 O6 C24 C25 -177.5(3) 2_577
Rh2 O6 C24 C25A 169.2(9) 2_577
Rh2 O7 C39 O8 -0.3(4) .
Rh2 O7 C39 C36 178.9(2) .
Rh2 O8 C39 O7 -0.6(4) 2_577
Rh2 O8 C39 C36 -179.7(2) 2_577
Rh2 N2 C41 C40 13.4(4) .
Rh2 N2 C41 C42 -167.5(2) .
Rh2 N2 C45 C44 166.1(2) .
Rh2 N2 C45 C46 -13.3(4) .
O5 C24 C25 C26 -127.6(4) .
O5 C24 C25 C27 -6.9(5) .
O5 C24 C25 C28 114.8(4) .
O5 C24 C25A C26A -137.0(13) .
O5 C24 C25A C27A -21.2(18) .
O5 C24 C25A C28A 102.6(16) .
O6 C24 C25 C26 50.6(5) .
O6 C24 C25 C27 171.4(4) .
O6 C24 C25 C28 -67.0(5) .
O6 C24 C25A C26A 53.8(17) .
O6 C24 C25A C27A 169.7(15) .
O6 C24 C25A C28A -66.6(18) .
N2 C41 C42 C43 1.6(5) .
C24 C25 C28 C29 -50.9(5) .
C24 C25A C28A C29A -63(2) .
C39 C36 C35 C33 54.0(4) .
C39 C36 C35A C33A -57.9(17) .
C40 C41 C42 C43 -179.2(3) .
C41 N2 C45 C44 -3.4(5) .
C41 N2 C45 C46 177.2(3) .
C41 C42 C43 C44 -3.2(5) .
C42 C43 C44 C45 1.7(5) .
C43 C44 C45 N2 1.7(5) .
C43 C44 C45 C46 -178.9(3) .
C45 N2 C41 C40 -177.4(3) .
C45 N2 C41 C42 1.7(5) .
C25 C24 C25A C26A -64(5) .
C25 C24 C25A C27A 51(5) .
C25 C24 C25A C28A 175(7) .
C25 C28 C29 C30 -92.3(7) .
C25 C28 C29 C34 87.5(7) .
C26 C25 C28 C29 -168.9(5) .
C27 C25 C28 C29 71.3(6) .
C28 C29 C30 C31 179.7(6) .
C28 C29 C34 C33 -179.6(4) .
C29 C30 C31 C32 -0.1(10) .
C30 C29 C34 C33 0.2(8) .
C30 C31 C32 C33 0.2(9) .
C31 C32 C33 C34 -0.1(7) .
C31 C32 C33 C35 179.9(5) .
C32 C33 C34 C29 -0.1(7) .
C32 C33 C35 C36 88.8(5) .
C34 C29 C30 C31 -0.1(9) .
C34 C33 C35 C36 -91.2(5) .
C35 C36 C39 O7 -114.7(3) .
C35 C36 C39 O8 64.5(4) .
C35 C36 C35A C33A 44.7(14) .
C35 C33 C34 C29 179.9(5) .
C37 C36 C39 O7 129.8(3) .
C37 C36 C39 O8 -51.0(4) .
C37 C36 C35 C33 170.0(4) .
C37 C36 C35A C33A 133.6(14) .
C38 C36 C39 O7 9.0(5) .
C38 C36 C39 O8 -171.8(3) .
C38 C36 C35 C33 -69.4(5) .
C38 C36 C35A C33A -162(2) .
C25A C24 C25 C26 118(5) .
C25A C24 C25 C27 -121(5) .
C25A C24 C25 C28 0(5) .
C25A C28A C29A C30A -101(4) .
C25A C28A C29A C34A 83(3) .
C26A C25A C28A C29A 179(2) .
C27A C25A C28A C29A 57(3) .
C28A C29A C30A C31A 175(3) .
C28A C29A C34A C33A -177(2) .
C29A C30A C31A C32A 7(5) .
C30A C29A C34A C33A 7(5) .
C30A C31A C32A C33A -3(4) .
C31A C32A C33A C34A 0(3) .
C31A C32A C33A C35A -171(2) .
C32A C33A C34A C29A -2(4) .
C32A C33A C35A C36 -174.8(16) .
C34A C29A C30A C31A -9(5) .
C34A C33A C35A C36 14(3) .
C35A C36 C39 O7 -43.2(7) .
C35A C36 C39 O8 136.1(6) .
C35A C36 C35 C33 -47.5(7) .
C35A C33A C34A C29A 169(2) .
C37A C36 C39 O7 67.1(9) .
C37A C36 C39 O8 -113.7(8) .
C37A C36 C35 C33 -128.8(13) .
C37A C36 C35A C33A -172.6(16) .
C38A C36 C39 O7 -165.6(10) .
C38A C36 C39 O8 13.6(10) .
C38A C36 C35 C33 164.4(12) .
C38A C36 C35A C33A 69.1(19) .
